data_7060713
loop_
_publ_author_name
'Accorsi, Gianluca'
'Capodilupo, Agostina-Lina'
'Claramunt, Rosa Mar\'ia'
'Clarkson, Guy J.'
'Farr\'an, A.'
'Gatti, Francesco G.'
'Le\'on, Salvador'
'Venturi, Silvia'

_publ_section_title
;
 Studies of novel trifluoroacetylated diaryl hydrazone molecular
 photoswitches in solution and in the solid state
;
_journal_issue 28
_journal_name_full 'New Journal of Chemistry'
_journal_page_first 12471
_journal_page_last 12478
_journal_paper_doi 10.1039/D1NJ01677F
_journal_volume 45
_journal_year 2021
_chemical_formula_moiety 'C17 H15 F3 N2 O'
_chemical_formula_sum 'C17 H15 F3 N2 O'
_chemical_formula_weight 320.31
_space_group_crystal_system monoclinic
_space_group_IT_number 14
_space_group_name_Hall '-P 2ybc'
_space_group_name_H-M_alt 'P 1 21/c 1'
_atom_sites_solution_hydrogens geom
_atom_sites_solution_primary dual
_audit_creation_date 2018-07-25
_audit_creation_method
;
Olex2 1.2
(compiled 2018.05.29 svn.r3508 for OlexSys, GUI svn.r5506)
;
_audit_update_record
;
2021-03-29 deposited with the CCDC.	2021-06-07 downloaded from the CCDC.
;
_cell_angle_alpha 90
_cell_angle_beta 108.6141(17)
_cell_angle_gamma 90
_cell_formula_units_Z 4
_cell_length_a 12.5454(2)
_cell_length_b 8.12670(15)
_cell_length_c 15.8452(2)
_cell_measurement_reflns_used 11061
_cell_measurement_temperature 150(2)
_cell_measurement_theta_max 73.6790
_cell_measurement_theta_min 5.4450
_cell_volume 1530.96(4)
_computing_cell_refinement 'CrysAlisPro 1.171.39.46 (Rigaku OD, 2018)'
_computing_data_collection 'CrysAlisPro 1.171.39.46 (Rigaku OD, 2018)'
_computing_data_reduction 'CrysAlisPro 1.171.39.46 (Rigaku OD, 2018)'
_computing_molecular_graphics 'Olex2 (Dolomanov et al., 2009)'
_computing_publication_material 'Olex2 (Dolomanov et al., 2009)'
_computing_structure_refinement 'ShelXL (Sheldrick, 2015)'
_computing_structure_solution 'ShelXT (Sheldrick, 2015)'
_diffrn_ambient_temperature 150(2)
_diffrn_detector 'CCD plate'
_diffrn_detector_area_resol_mean 5.3046
_diffrn_detector_type AtlasS2
_diffrn_measured_fraction_theta_full 1.000
_diffrn_measured_fraction_theta_max 0.985
_diffrn_measurement_details
;
List of Runs (angles in degrees, time in seconds):

  # Type    Start    End  Width  t~exp~   \w     \q     \k     \f   Frames
#--------------------------------------------------------------------------
  1  \w   -116.00 -17.00   1.00    1.00    --  -41.82 -37.00-180.00   99
  2  \w   -114.00 -14.00   1.00    1.00    --  -41.82 -57.00 -90.00  100
  3  \w     31.00 135.00   1.00    4.00    --  107.00 -30.00   0.00  104
  4  \w     24.00 110.00   1.00    4.00    --  107.00 -94.00 -90.00   86
  5  \w     35.00 136.00   1.00    4.00    --  107.00 -61.00-180.00  101
  6  \w     79.00 178.00   1.00    4.00    --  107.00  30.00   0.00   99
  7  \w     24.00 110.00   1.00    4.00    --  107.00 -94.00   0.00   86
  8  \w   -114.00 -14.00   1.00    1.00    --  -41.82 -57.00  90.00  100
  9  \w      1.00  83.00   1.00    1.00    --   41.82 -99.00-180.00   82
 10  \w     79.00 178.00   1.00    4.00    --  107.00  30.00-180.00   99
 11  \w     34.00 118.00   1.00    4.00    --  107.00-125.00-150.00   84
 12  \w     79.00 178.00   1.00    4.00    --  107.00  30.00 -90.00   99
 13  \w     79.00 178.00   1.00    4.00    --  107.00  30.00  90.00   99
 14  \w   -114.00 -14.00   1.00    1.00    --  -41.82 -57.00   0.00  100
 15  \w      1.00  83.00   1.00    1.00    --   41.82 -99.00 -30.00   82
 16  \w     78.00 178.00   1.00    4.00    --  107.00  61.00 120.00  100
 17  \w     74.00 154.00   1.00    4.00    --  107.00  77.00 -90.00   80
 18  \w     78.00 178.00   1.00    4.00    --  107.00  61.00  30.00  100
;
_diffrn_measurement_device 'four-circle diffractometer'
_diffrn_measurement_device_type 'SuperNova, Dual, Cu at home/near, AtlasS2'
_diffrn_measurement_method '\w scans'
_diffrn_orient_matrix_type 'CrysAlisPro convention (1999,Acta A55,543-557)'
_diffrn_orient_matrix_UB_11 -0.0927952000
_diffrn_orient_matrix_UB_12 -0.0233976000
_diffrn_orient_matrix_UB_13 -0.0902441000
_diffrn_orient_matrix_UB_21 -0.0885266000
_diffrn_orient_matrix_UB_22 -0.0146622000
_diffrn_orient_matrix_UB_23 0.0482418000
_diffrn_orient_matrix_UB_31 -0.0183821000
_diffrn_orient_matrix_UB_32 0.1875375000
_diffrn_orient_matrix_UB_33 -0.0075705000
_diffrn_radiation_monochromator mirror
_diffrn_radiation_probe x-ray
_diffrn_radiation_type CuK\a
_diffrn_radiation_wavelength 1.54184
_diffrn_reflns_av_R_equivalents 0.0196
_diffrn_reflns_av_unetI/netI 0.0137
_diffrn_reflns_Laue_measured_fraction_full 1.000
_diffrn_reflns_Laue_measured_fraction_max 0.985
_diffrn_reflns_limit_h_max 15
_diffrn_reflns_limit_h_min -15
_diffrn_reflns_limit_k_max 10
_diffrn_reflns_limit_k_min -8
_diffrn_reflns_limit_l_max 19
_diffrn_reflns_limit_l_min -19
_diffrn_reflns_number 14916
_diffrn_reflns_point_group_measured_fraction_full 1.000
_diffrn_reflns_point_group_measured_fraction_max 0.985
_diffrn_reflns_theta_full 67.684
_diffrn_reflns_theta_max 73.806
_diffrn_reflns_theta_min 3.718
_diffrn_source 'micro-focus sealed X-ray tube'
_diffrn_source_type 'SuperNova (Cu) X-ray Source'
_exptl_absorpt_coefficient_mu 0.962
_exptl_absorpt_correction_T_max 1.00000
_exptl_absorpt_correction_T_min 0.47985
_exptl_absorpt_correction_type multi-scan
_exptl_absorpt_process_details
;
CrysAlisPro 1.171.39.46 (Rigaku Oxford Diffraction, 2018)
Empirical absorption correction using spherical harmonics,
 implemented in SCALE3 ABSPACK scaling algorithm.
;
_exptl_crystal_colour yellow
_exptl_crystal_colour_primary yellow
_exptl_crystal_density_diffrn 1.390
_exptl_crystal_description block
_exptl_crystal_F_000 664
_exptl_crystal_size_max 0.2
_exptl_crystal_size_mid 0.2
_exptl_crystal_size_min 0.2
_refine_diff_density_max 0.297
_refine_diff_density_min -0.260
_refine_diff_density_rms 0.050
_refine_ls_extinction_method none
_refine_ls_goodness_of_fit_ref 1.033
_refine_ls_hydrogen_treatment constr
_refine_ls_matrix_type full
_refine_ls_number_parameters 210
_refine_ls_number_reflns 3052
_refine_ls_number_restraints 0
_refine_ls_restrained_S_all 1.033
_refine_ls_R_factor_all 0.0407
_refine_ls_R_factor_gt 0.0387
_refine_ls_shift/su_max 0.001
_refine_ls_shift/su_mean 0.000
_refine_ls_structure_factor_coef Fsqd
_refine_ls_weighting_details 'w=1/[\s^2^(Fo^2^)+(0.0525P)^2^+0.6566P] where P=(Fo^2^+2Fc^2^)/3'
_refine_ls_weighting_scheme calc
_refine_ls_wR_factor_gt 0.1018
_refine_ls_wR_factor_ref 0.1042
_reflns_Friedel_coverage 0.000
_reflns_number_gt 2889
_reflns_number_total 3052
_reflns_threshold_expression 'I > 2\s(I)'
_cod_data_source_file d1nj01677f2.cif
_cod_data_source_block af10
_cod_depositor_comments 'Adding full bibliography for 7060712--7060714.cif.'
_cod_original_cell_volume 1530.96(5)
_cod_database_code 7060713
_shelx_shelxl_version_number 2018/3
_chemical_oxdiff_formula 'C20 H20 N2 O2 F'
_shelx_space_group_comment
;
The symmetry employed for this shelxl refinement is uniquely defined
by the following loop, which should always be used as a source of
symmetry information in preference to the above space-group names.
They are only intended as comments.
;
_shelx_estimated_absorpt_t_max 0.831
_shelx_estimated_absorpt_t_min 0.831
_reflns_odcompleteness_completeness 100.00
_reflns_odcompleteness_iscentric 1
_reflns_odcompleteness_theta 69.95
_olex2_refinement_description
;
The NH was located in a difference map but placed at a calculated position for the refinement.

1. Fixed Uiso
 At 1.2 times of:
  All C(H) groups, All N(H) groups
 At 1.5 times of:
  All C(H,H,H) groups
2.a Aromatic/amide H refined with riding coordinates:
 N5(H5), C17(H17), C13(H13), C11(H11), C7(H7), C14(H14), C16(H16), C15(H15),
 C8(H8)
2.b Idealised Me refined as rotating group:
 C9A(H9AA,H9AB,H9AC), C10A(H10A,H10B,H10C)
;
_olex2_submission_special_instructions 'No special instructions were received'
_oxdiff_exptl_absorpt_empirical_details
;
Empirical correction (ABSPACK) includes:
- Absorption correction using spherical harmonics
- Frame scaling
;
_oxdiff_exptl_absorpt_empirical_full_max 2.377
_oxdiff_exptl_absorpt_empirical_full_min 0.752

loop_
_space_group_symop_operation_xyz
'x, y, z'
'-x, y+1/2, -z+1/2'
'-x, -y, -z'
'x, -y-1/2, z-1/2'

loop_
_atom_site_label
_atom_site_type_symbol
_atom_site_fract_x
_atom_site_fract_y
_atom_site_fract_z
_atom_site_U_iso_or_equiv
_atom_site_adp_type
_atom_site_occupancy
_atom_site_site_symmetry_order
_atom_site_calc_flag
_atom_site_refinement_flags_posn
_atom_site_refinement_flags_adp
_atom_site_refinement_flags_occupancy
_atom_site_disorder_assembly
_atom_site_disorder_group
F1A F 0.24901(6) 0.67257(11) 0.85278(6) 0.0350(2) Uani 1 1 d . . . . .
F1C F 0.33179(7) 0.45671(11) 0.92089(6) 0.0390(2) Uani 1 1 d . . . . .
O2 O 0.52513(7) 0.71032(11) 0.90024(5) 0.0264(2) Uani 1 1 d . . . . .
F1B F 0.37716(8) 0.69459(15) 0.97921(6) 0.0531(3) Uani 1 1 d . . . . .
N5 N 0.30731(8) 0.39902(13) 0.66428(6) 0.0228(2) Uani 1 1 d . . . . .
H5 H 0.362333 0.374439 0.643236 0.027 Uiso 1 1 calc R . . . .
N4 N 0.32880(8) 0.48135(13) 0.73913(6) 0.0214(2) Uani 1 1 d . . . . .
C3 C 0.42910(10) 0.54509(15) 0.77612(7) 0.0208(3) Uani 1 1 d . . . . .
C12 C 0.52300(9) 0.54565(15) 0.73777(7) 0.0204(3) Uani 1 1 d . . . . .
C6 C 0.19647(10) 0.34990(15) 0.61751(8) 0.0222(3) Uani 1 1 d . . . . .
C17 C 0.50370(10) 0.60433(15) 0.65119(8) 0.0239(3) Uani 1 1 d . . . . .
H17 H 0.430829 0.641790 0.617429 0.029 Uiso 1 1 calc R . . . .
C2 C 0.44295(10) 0.62957(16) 0.85942(7) 0.0218(3) Uani 1 1 d . . . . .
C13 C 0.63030(10) 0.49175(16) 0.78668(8) 0.0249(3) Uani 1 1 d . . . . .
H13 H 0.644421 0.451268 0.845485 0.030 Uiso 1 1 calc R . . . .
C11 C 0.17651(10) 0.27905(16) 0.53406(8) 0.0243(3) Uani 1 1 d . . . . .
H11 H 0.237755 0.258972 0.512432 0.029 Uiso 1 1 calc R . . . .
C10 C 0.06778(10) 0.23707(16) 0.48170(8) 0.0254(3) Uani 1 1 d . . . . .
C7 C 0.10845(11) 0.37781(17) 0.65101(8) 0.0276(3) Uani 1 1 d . . . . .
H7 H 0.121811 0.424882 0.708339 0.033 Uiso 1 1 calc R . . . .
C14 C 0.71658(11) 0.49709(17) 0.74965(9) 0.0295(3) Uani 1 1 d . . . . .
H14 H 0.789796 0.460902 0.783390 0.035 Uiso 1 1 calc R . . . .
C16 C 0.59016(11) 0.60830(17) 0.61417(8) 0.0279(3) Uani 1 1 d . . . . .
H16 H 0.576336 0.647437 0.555139 0.033 Uiso 1 1 calc R . . . .
C9 C -0.02215(10) 0.26683(17) 0.51428(8) 0.0270(3) Uani 1 1 d . . . . .
C15 C 0.69658(11) 0.55498(17) 0.66363(9) 0.0295(3) Uani 1 1 d . . . . .
H15 H 0.756018 0.558053 0.638603 0.035 Uiso 1 1 calc R . . . .
C1 C 0.34788(11) 0.61292(17) 0.90257(8) 0.0276(3) Uani 1 1 d . . . . .
C8 C 0.00045(11) 0.33526(18) 0.59867(9) 0.0301(3) Uani 1 1 d . . . . .
H8 H -0.060183 0.353498 0.621258 0.036 Uiso 1 1 calc R . . . .
C9A C -0.14137(11) 0.2256(2) 0.45930(10) 0.0356(3) Uani 1 1 d . . . . .
H9AA H -0.158369 0.275567 0.400164 0.053 Uiso 1 1 calc GR . . . .
H9AB H -0.193349 0.268681 0.488788 0.053 Uiso 1 1 calc GR . . . .
H9AC H -0.149842 0.105940 0.453219 0.053 Uiso 1 1 calc GR . . . .
C10A C 0.04762(12) 0.1643(2) 0.39038(9) 0.0354(3) Uani 1 1 d . . . . .
H10A H -0.001920 0.237154 0.345474 0.053 Uiso 1 1 calc GR . . . .
H10B H 0.012120 0.056121 0.387346 0.053 Uiso 1 1 calc GR . . . .
H10C H 0.119543 0.152465 0.378968 0.053 Uiso 1 1 calc GR . . . .

loop_
_atom_site_aniso_label
_atom_site_aniso_U_11
_atom_site_aniso_U_22
_atom_site_aniso_U_33
_atom_site_aniso_U_23
_atom_site_aniso_U_13
_atom_site_aniso_U_12
F1A 0.0265(4) 0.0393(5) 0.0422(5) -0.0016(4) 0.0151(3) 0.0036(3)
F1C 0.0413(5) 0.0407(5) 0.0415(5) 0.0119(4) 0.0222(4) -0.0023(4)
O2 0.0239(4) 0.0332(5) 0.0212(4) -0.0046(4) 0.0057(3) -0.0069(4)
F1B 0.0419(5) 0.0886(8) 0.0369(5) -0.0351(5) 0.0240(4) -0.0271(5)
N5 0.0177(5) 0.0288(6) 0.0211(5) -0.0053(4) 0.0052(4) -0.0008(4)
N4 0.0210(5) 0.0227(5) 0.0188(5) -0.0009(4) 0.0042(4) -0.0001(4)
C3 0.0200(5) 0.0225(6) 0.0187(5) 0.0010(4) 0.0043(4) -0.0001(4)
C12 0.0208(6) 0.0206(6) 0.0192(5) -0.0016(4) 0.0055(4) -0.0019(4)
C6 0.0185(5) 0.0237(6) 0.0225(6) -0.0004(5) 0.0038(4) -0.0013(5)
C17 0.0236(6) 0.0252(6) 0.0212(6) 0.0024(5) 0.0047(5) 0.0008(5)
C2 0.0207(5) 0.0253(6) 0.0190(5) 0.0010(5) 0.0055(4) -0.0015(5)
C13 0.0240(6) 0.0276(6) 0.0210(6) 0.0026(5) 0.0044(5) 0.0010(5)
C11 0.0211(6) 0.0273(6) 0.0242(6) -0.0025(5) 0.0069(5) 0.0006(5)
C10 0.0243(6) 0.0254(6) 0.0237(6) -0.0019(5) 0.0038(5) -0.0013(5)
C7 0.0241(6) 0.0356(7) 0.0233(6) -0.0051(5) 0.0079(5) -0.0032(5)
C14 0.0216(6) 0.0332(7) 0.0325(7) 0.0027(5) 0.0068(5) 0.0042(5)
C16 0.0327(6) 0.0297(7) 0.0231(6) 0.0029(5) 0.0114(5) -0.0012(5)
C9 0.0209(6) 0.0291(7) 0.0285(6) 0.0013(5) 0.0043(5) -0.0038(5)
C15 0.0289(6) 0.0308(7) 0.0339(7) 0.0005(5) 0.0171(5) -0.0007(5)
C1 0.0258(6) 0.0347(7) 0.0231(6) -0.0066(5) 0.0090(5) -0.0067(5)
C8 0.0214(6) 0.0388(8) 0.0322(7) -0.0024(6) 0.0113(5) -0.0032(5)
C9A 0.0229(6) 0.0447(8) 0.0355(7) -0.0020(6) 0.0041(5) -0.0080(6)
C10A 0.0293(7) 0.0439(8) 0.0284(7) -0.0102(6) 0.0027(5) -0.0012(6)

loop_
_atom_type_symbol
_atom_type_description
_atom_type_scat_dispersion_real
_atom_type_scat_dispersion_imag
_atom_type_scat_source
C C 0.0181 0.0091 'International Tables Vol C Tables 4.2.6.8 and 6.1.1.4'
H H 0.0000 0.0000 'International Tables Vol C Tables 4.2.6.8 and 6.1.1.4'
F F 0.0727 0.0534 'International Tables Vol C Tables 4.2.6.8 and 6.1.1.4'
N N 0.0311 0.0180 'International Tables Vol C Tables 4.2.6.8 and 6.1.1.4'
O O 0.0492 0.0322 'International Tables Vol C Tables 4.2.6.8 and 6.1.1.4'

loop_
_geom_angle_atom_site_label_1
_geom_angle_atom_site_label_2
_geom_angle_atom_site_label_3
_geom_angle
_geom_angle_site_symmetry_1
_geom_angle_site_symmetry_3
_geom_angle_publ_flag
N4 N5 H5 119.9 . . ?
N4 N5 C6 120.22(10) . . ?
C6 N5 H5 119.9 . . ?
N5 N4 C3 119.70(10) . . ?
N4 C3 C12 126.14(10) . . ?
N4 C3 C2 114.39(10) . . ?
C2 C3 C12 119.37(10) . . ?
C17 C12 C3 119.34(10) . . ?
C13 C12 C3 121.51(10) . . ?
C13 C12 C17 119.15(11) . . ?
C11 C6 N5 117.76(11) . . ?
C7 C6 N5 121.65(11) . . ?
C7 C6 C11 120.52(11) . . ?
C12 C17 H17 119.7 . . ?
C16 C17 C12 120.56(11) . . ?
C16 C17 H17 119.7 . . ?
O2 C2 C3 125.02(11) . . ?
O2 C2 C1 116.74(10) . . ?
C3 C2 C1 118.21(10) . . ?
C12 C13 H13 120.0 . . ?
C14 C13 C12 120.08(11) . . ?
C14 C13 H13 120.0 . . ?
C6 C11 H11 119.6 . . ?
C6 C11 C10 120.84(11) . . ?
C10 C11 H11 119.6 . . ?
C11 C10 C9 119.19(11) . . ?
C11 C10 C10A 119.99(11) . . ?
C9 C10 C10A 120.81(11) . . ?
C6 C7 H7 120.8 . . ?
C8 C7 C6 118.36(11) . . ?
C8 C7 H7 120.8 . . ?
C13 C14 H14 119.8 . . ?
C13 C14 C15 120.37(12) . . ?
C15 C14 H14 119.8 . . ?
C17 C16 H16 120.1 . . ?
C15 C16 C17 119.73(11) . . ?
C15 C16 H16 120.1 . . ?
C10 C9 C9A 120.96(12) . . ?
C8 C9 C10 118.77(11) . . ?
C8 C9 C9A 120.27(12) . . ?
C14 C15 H15 119.9 . . ?
C16 C15 C14 120.11(12) . . ?
C16 C15 H15 119.9 . . ?
F1A C1 F1C 107.40(10) . . ?
F1A C1 C2 114.03(10) . . ?
F1C C1 C2 111.64(11) . . ?
F1B C1 F1A 107.06(11) . . ?
F1B C1 F1C 107.09(11) . . ?
F1B C1 C2 109.30(10) . . ?
C7 C8 C9 122.31(12) . . ?
C7 C8 H8 118.8 . . ?
C9 C8 H8 118.8 . . ?
C9 C9A H9AA 109.5 . . ?
C9 C9A H9AB 109.5 . . ?
C9 C9A H9AC 109.5 . . ?
H9AA C9A H9AB 109.5 . . ?
H9AA C9A H9AC 109.5 . . ?
H9AB C9A H9AC 109.5 . . ?
C10 C10A H10A 109.5 . . ?
C10 C10A H10B 109.5 . . ?
C10 C10A H10C 109.5 . . ?
H10A C10A H10B 109.5 . . ?
H10A C10A H10C 109.5 . . ?
H10B C10A H10C 109.5 . . ?

loop_
_geom_bond_atom_site_label_1
_geom_bond_atom_site_label_2
_geom_bond_distance
_geom_bond_site_symmetry_2
_geom_bond_publ_flag
F1A C1 1.3308(15) . ?
F1C C1 1.3319(17) . ?
O2 C2 1.2191(15) . ?
F1B C1 1.3286(15) . ?
N5 H5 0.8800 . ?
N5 N4 1.3127(14) . ?
N5 C6 1.4086(15) . ?
N4 C3 1.3131(15) . ?
C3 C12 1.4879(16) . ?
C3 C2 1.4482(16) . ?
C12 C17 1.3986(16) . ?
C12 C13 1.3923(17) . ?
C6 C11 1.3897(17) . ?
C6 C7 1.3880(17) . ?
C17 H17 0.9500 . ?
C17 C16 1.3884(17) . ?
C2 C1 1.5585(16) . ?
C13 H13 0.9500 . ?
C13 C14 1.3869(18) . ?
C11 H11 0.9500 . ?
C11 C10 1.3939(17) . ?
C10 C9 1.4035(18) . ?
C10 C10A 1.5077(18) . ?
C7 H7 0.9500 . ?
C7 C8 1.3877(18) . ?
C14 H14 0.9500 . ?
C14 C15 1.3870(19) . ?
C16 H16 0.9500 . ?
C16 C15 1.3844(19) . ?
C9 C8 1.3912(19) . ?
C9 C9A 1.5088(17) . ?
C15 H15 0.9500 . ?
C8 H8 0.9500 . ?
C9A H9AA 0.9800 . ?
C9A H9AB 0.9800 . ?
C9A H9AC 0.9800 . ?
C10A H10A 0.9800 . ?
C10A H10B 0.9800 . ?
C10A H10C 0.9800 . ?

loop_
_geom_hbond_atom_site_label_D
_geom_hbond_atom_site_label_H
_geom_hbond_atom_site_label_A
_geom_hbond_distance_DH
_geom_hbond_distance_HA
_geom_hbond_distance_DA
_geom_hbond_angle_DHA
_geom_hbond_site_symmetry_A
_geom_hbond_publ_flag
N5 H5 O2 0.88 2.21 3.0311(13) 155.9 2_646 yes
